data_7124395
loop_
_publ_author_name
'Elsby, Matthew R.'
'Baker, R. Tom'

_publ_section_title
;
 Cu(i)-SNS complexes for outer-sphere hydroboration and hydrosilylation of
 carbonyls.
;
_journal_name_full 'Chemical communications (Cambridge, England)'
_journal_paper_doi 10.1039/c9cc07266g
_journal_year 2019
_chemical_formula_moiety 'C42 H52 Cu N3 S2'
_chemical_formula_sum 'C42 H52 Cu N3 S2'
_chemical_formula_weight 726.52
_space_group_crystal_system monoclinic
_space_group_IT_number 4
_space_group_name_Hall 'P 2yb'
_space_group_name_H-M_alt 'P 1 21 1'
_symmetry_space_group_name_Hall 'P 2yb'
_symmetry_space_group_name_H-M 'P 1 21 1'
_atom_sites_solution_hydrogens geom
_atom_sites_solution_primary iterative
_audit_creation_date 2019-08-22
_audit_creation_method
;
Olex2 1.2
(compiled 2018.05.29 svn.r3508 for OlexSys, GUI svn.r5506)
;
_audit_update_record
;
2019-09-09 deposited with the CCDC.    2019-10-18 downloaded from the CCDC.
;
_cell_angle_alpha 90
_cell_angle_beta 116.562(16)
_cell_angle_gamma 90
_cell_formula_units_Z 2
_cell_length_a 12.471(8)
_cell_length_b 13.794(9)
_cell_length_c 13.094(8)
_cell_measurement_temperature 200(2)
_cell_volume 2015(2)
_computing_molecular_graphics 'Olex2 (Dolomanov et al., 2009)'
_computing_publication_material 'Olex2 (Dolomanov et al., 2009)'
_computing_structure_refinement 'ShelXL (Sheldrick, 2015)'
_computing_structure_solution 'olex2.solve (Bourhis et al., 2015)'
_diffrn_ambient_temperature 200.05
_diffrn_measured_fraction_theta_full 1.000
_diffrn_measured_fraction_theta_max 0.984
_diffrn_radiation_type MoK\a
_diffrn_radiation_wavelength 0.71073
_diffrn_reflns_av_R_equivalents 0.0276
_diffrn_reflns_av_unetI/netI 0.0312
_diffrn_reflns_Laue_measured_fraction_full 1.000
_diffrn_reflns_Laue_measured_fraction_max 0.984
_diffrn_reflns_limit_h_max 16
_diffrn_reflns_limit_h_min -15
_diffrn_reflns_limit_k_max 18
_diffrn_reflns_limit_k_min -17
_diffrn_reflns_limit_l_max 17
_diffrn_reflns_limit_l_min -17
_diffrn_reflns_number 26692
_diffrn_reflns_point_group_measured_fraction_full 0.997
_diffrn_reflns_point_group_measured_fraction_max 0.973
_diffrn_reflns_theta_full 25.242
_diffrn_reflns_theta_max 28.082
_diffrn_reflns_theta_min 1.739
_exptl_absorpt_coefficient_mu 0.677
_exptl_crystal_density_diffrn 1.198
_exptl_crystal_F_000 772
_exptl_crystal_size_max 0.1
_exptl_crystal_size_mid 0.05
_exptl_crystal_size_min 0.05
_refine_diff_density_max 0.452
_refine_diff_density_min -0.174
_refine_diff_density_rms 0.040
_refine_ls_abs_structure_details
;
 Refined as an inversion twin.
;
_refine_ls_abs_structure_Flack 0.463(9)
_refine_ls_extinction_method none
_refine_ls_goodness_of_fit_ref 1.049
_refine_ls_hydrogen_treatment constr
_refine_ls_matrix_type full
_refine_ls_number_parameters 465
_refine_ls_number_reflns 9542
_refine_ls_number_restraints 40
_refine_ls_restrained_S_all 1.050
_refine_ls_R_factor_all 0.0345
_refine_ls_R_factor_gt 0.0299
_refine_ls_shift/su_max 0.001
_refine_ls_shift/su_mean 0.000
_refine_ls_structure_factor_coef Fsqd
_refine_ls_weighting_details 'w=1/[\s^2^(Fo^2^)+(0.0405P)^2^+0.0707P] where P=(Fo^2^+2Fc^2^)/3'
_refine_ls_weighting_scheme calc
_refine_ls_wR_factor_gt 0.0706
_refine_ls_wR_factor_ref 0.0730
_reflns_Friedel_coverage 0.899
_reflns_Friedel_fraction_full 0.994
_reflns_Friedel_fraction_max 0.960
_reflns_number_gt 8728
_reflns_number_total 9542
_reflns_threshold_expression 'I > 2\s(I)'
_cod_data_source_file c9cc07266g2.cif
_cod_data_source_block ipr-cu-amido
_cod_database_code 7124395
_shelx_shelxl_version_number 2018/3
_shelx_space_group_comment
;
The symmetry employed for this shelxl refinement is uniquely defined
by the following loop, which should always be used as a source of
symmetry information in preference to the above space-group names.
They are only intended as comments.
;
_shelx_estimated_absorpt_t_max 0.967
_shelx_estimated_absorpt_t_min 0.935
_olex2_refinement_description
;
1. Twinned data refinement
 Scales: 0.537(9)
 0.463(9)
2. Fixed Uiso
 At 1.2 times of:
  All C(H) groups, All C(H,H) groups
 At 1.5 times of:
  All C(H,H,H) groups
3. Restrained distances
 C40-C42B \\sim C40-C42A
 with sigma of 0.02
 C40-C41B \\sim C40-C41A
 with sigma of 0.02
 C42A-C40 \\sim C40-C41A
 with sigma of 0.02
 C41B-C40 \\sim C40-C42B
 with sigma of 0.02
4. Rigid body (RIGU) restrains
 C36, C41A, C41B, C40, C42A, C42B
 with sigma for 1-2 distances of 0.004 and sigma for 1-3 distances of 0.004
5. Others
 Sof(H40A)=Sof(C41A)=Sof(H41D)=Sof(H41E)=Sof(H41F)=Sof(C42A)=Sof(H42D)=
 Sof(H42E)=Sof(H42F)=1-FVAR(1)
 Sof(H40)=Sof(C42B)=Sof(H42A)=Sof(H42B)=Sof(H42C)=Sof(C41B)=Sof(H41A)=
 Sof(H41B)=Sof(H41C)=FVAR(1)
6.a Ternary CH refined with riding coordinates:
 C25(H25), C37(H37), C40(H40), C40(H40A), C28(H28)
6.b Secondary CH2 refined with riding coordinates:
 C8(H8A,H8B)
6.c Aromatic/amide H refined with riding coordinates:
 C35(H35), C3(H3), C18(H18), C17(H17), C33(H33), C34(H34), C10(H10), C21(H21),
 C23(H23), C22(H22), C11(H11), C4(H4), C6(H6), C5(H5), C13(H13), C12(H12)
6.d Idealised Me refined as rotating group:
 C39(H39A,H39B,H39C), C27(H27A,H27B,H27C), C30(H30A,H30B,H30C), C1(H1A,H1B,
 H1C), C26(H26A,H26B,H26C), C15(H15A,H15B,H15C), C29(H29A,H29B,H29C), C38(H38A,
 H38B,H38C), C42B(H42A,H42B,H42C), C41B(H41A,H41B,H41C), C41A(H41D,H41E,H41F),
 C42A(H42D,H42E,H42F)
;
_olex2_submission_special_instructions 'No special instructions were received'

loop_
_space_group_symop_operation_xyz
'x, y, z'
'-x, y+1/2, -z'

loop_
_atom_site_label
_atom_site_type_symbol
_atom_site_fract_x
_atom_site_fract_y
_atom_site_fract_z
_atom_site_U_iso_or_equiv
_atom_site_adp_type
_atom_site_occupancy
_atom_site_site_symmetry_order
_atom_site_calc_flag
_atom_site_refinement_flags_posn
_atom_site_refinement_flags_adp
_atom_site_refinement_flags_occupancy
_atom_site_disorder_assembly
_atom_site_disorder_group
Cu1 Cu 0.65323(2) 0.46619(2) 0.25883(2) 0.03246(8) Uani 1 1 d . . . . .
S1 S 0.49017(6) 0.41896(5) 0.07040(6) 0.04322(16) Uani 1 1 d . . . . .
S2 S 0.61831(8) 0.67847(6) 0.61664(7) 0.0590(2) Uani 1 1 d . . . . .
N3 N 0.89553(17) 0.44353(13) 0.25935(16) 0.0272(4) Uani 1 1 d . . . . .
N2 N 0.89191(17) 0.39440(14) 0.41393(16) 0.0275(4) Uani 1 1 d . . . . .
N1 N 0.52538(18) 0.52236(15) 0.28671(18) 0.0338(4) Uani 1 1 d . . . . .
C20 C 0.8490(2) 0.57950(18) 0.1218(2) 0.0341(5) Uani 1 1 d . . . . .
C31 C 0.8448(2) 0.37443(17) 0.49621(19) 0.0286(5) Uani 1 1 d . . . . .
C19 C 0.85774(19) 0.47797(19) 0.14322(18) 0.0300(5) Uani 1 1 d . . . . .
C36 C 0.8666(2) 0.44365(17) 0.5830(2) 0.0333(5) Uani 1 1 d . U . . .
C32 C 0.7746(2) 0.29011(18) 0.4807(2) 0.0353(5) Uani 1 1 d . . . . .
C35 C 0.8065(3) 0.4288(2) 0.6511(2) 0.0428(6) Uani 1 1 d . . . . .
H35 H 0.818096 0.473574 0.710207 0.051 Uiso 1 1 calc R . . . .
C16 C 0.8189(2) 0.43404(16) 0.30900(19) 0.0266(4) Uani 1 1 d . . . . .
C2 C 0.37377(19) 0.4609(2) 0.1056(2) 0.0352(5) Uani 1 1 d . . . . .
C8 C 0.5528(2) 0.57306(19) 0.3941(2) 0.0374(6) Uani 1 1 d . . . . .
H8A H 0.631464 0.550014 0.452701 0.045 Uiso 1 1 calc R . . . .
H8B H 0.491847 0.554598 0.419542 0.045 Uiso 1 1 calc R . . . .
C3 C 0.2536(2) 0.4415(2) 0.0292(3) 0.0476(7) Uani 1 1 d . . . . .
H3 H 0.235963 0.406110 -0.038736 0.057 Uiso 1 1 calc R . . . .
C9 C 0.5566(2) 0.68551(19) 0.3887(2) 0.0375(5) Uani 1 1 d . . . . .
C18 C 1.0120(2) 0.41120(18) 0.3318(2) 0.0320(5) Uani 1 1 d . . . . .
H18 H 1.079197 0.411102 0.315912 0.038 Uiso 1 1 calc R . . . .
C17 C 1.0095(2) 0.38032(17) 0.4286(2) 0.0318(5) Uani 1 1 d . . . . .
H17 H 1.074654 0.354126 0.494049 0.038 Uiso 1 1 calc R . . . .
C7 C 0.4069(2) 0.51168(17) 0.2112(2) 0.0335(5) Uani 1 1 d . . . . .
C33 C 0.7157(3) 0.2799(2) 0.5506(3) 0.0454(6) Uani 1 1 d . . . . .
H33 H 0.665817 0.225209 0.541313 0.054 Uiso 1 1 calc R . . . .
C25 C 0.8800(3) 0.65588(18) 0.2169(2) 0.0412(6) Uani 1 1 d . . . . .
H25 H 0.917679 0.621358 0.291978 0.049 Uiso 1 1 calc R . . . .
C24 C 0.8318(2) 0.40685(19) 0.0569(2) 0.0363(5) Uani 1 1 d . . . . .
C34 C 0.7304(3) 0.3496(2) 0.6332(2) 0.0464(7) Uani 1 1 d . . . . .
H34 H 0.688052 0.343035 0.677808 0.056 Uiso 1 1 calc R . . . .
C10 C 0.5302(3) 0.7341(2) 0.2867(3) 0.0465(7) Uani 1 1 d . . . . .
H10 H 0.507471 0.697450 0.218701 0.056 Uiso 1 1 calc R . . . .
C37 C 0.7654(3) 0.2091(2) 0.3969(3) 0.0459(7) Uani 1 1 d . . . . .
H37 H 0.825447 0.223067 0.367726 0.055 Uiso 1 1 calc R . . . .
C21 C 0.8114(3) 0.6097(2) 0.0088(3) 0.0476(7) Uani 1 1 d . . . . .
H21 H 0.804696 0.676885 -0.008883 0.057 Uiso 1 1 calc R . . . .
C40 C 0.9523(3) 0.5304(2) 0.6035(2) 0.0410(6) Uani 1 1 d D U . . .
H40 H 1.015003 0.510840 0.579767 0.049 Uiso 0.55(2) 1 calc R . P A 1
H40A H 0.981754 0.527197 0.544061 0.049 Uiso 0.45(2) 1 calc R . P A 2
C14 C 0.5896(2) 0.7427(2) 0.4885(3) 0.0445(6) Uani 1 1 d . . . . .
C23 C 0.7942(3) 0.4420(2) -0.0544(2) 0.0495(7) Uani 1 1 d . . . . .
H23 H 0.775387 0.397298 -0.115159 0.059 Uiso 1 1 calc R . . . .
C28 C 0.8456(3) 0.2963(2) 0.0815(3) 0.0432(6) Uani 1 1 d . . . . .
H28 H 0.870161 0.286931 0.164777 0.052 Uiso 1 1 calc R . . . .
C22 C 0.7838(3) 0.5413(3) -0.0778(2) 0.0543(8) Uani 1 1 d . . . . .
H22 H 0.757408 0.562615 -0.154279 0.065 Uiso 1 1 calc R . . . .
C11 C 0.5363(3) 0.8359(3) 0.2815(4) 0.0618(9) Uani 1 1 d . . . . .
H11 H 0.517851 0.866777 0.210737 0.074 Uiso 1 1 calc R . . . .
C39 C 0.7967(3) 0.1093(2) 0.4573(4) 0.0636(9) Uani 1 1 d . . . . .
H39A H 0.877571 0.111676 0.520931 0.095 Uiso 1 1 calc GR . . . .
H39B H 0.793698 0.059464 0.402709 0.095 Uiso 1 1 calc GR . . . .
H39C H 0.738813 0.093598 0.486375 0.095 Uiso 1 1 calc GR . . . .
C4 C 0.1598(2) 0.4732(3) 0.0514(3) 0.0564(8) Uani 1 1 d . . . . .
H4 H 0.078796 0.458706 0.000392 0.068 Uiso 1 1 calc R . . . .
C6 C 0.3063(3) 0.5470(2) 0.2281(3) 0.0432(6) Uani 1 1 d . . . . .
H6 H 0.321288 0.584976 0.293707 0.052 Uiso 1 1 calc R . . . .
C5 C 0.1882(3) 0.5265(2) 0.1502(3) 0.0550(8) Uani 1 1 d . . . . .
H5 H 0.124961 0.549807 0.165219 0.066 Uiso 1 1 calc R . . . .
C13 C 0.5967(3) 0.8454(2) 0.4831(3) 0.0634(9) Uani 1 1 d . . . . .
H13 H 0.620246 0.882960 0.550515 0.076 Uiso 1 1 calc R . . . .
C27 C 0.9714(3) 0.7316(3) 0.2158(3) 0.0612(9) Uani 1 1 d . . . . .
H27A H 1.044067 0.698374 0.223474 0.092 Uiso 1 1 calc GR . . . .
H27B H 0.991881 0.776846 0.279525 0.092 Uiso 1 1 calc GR . . . .
H27C H 0.935931 0.767526 0.143588 0.092 Uiso 1 1 calc GR . . . .
C12 C 0.5692(3) 0.8913(2) 0.3794(4) 0.0717(11) Uani 1 1 d . . . . .
H12 H 0.573018 0.959936 0.375889 0.086 Uiso 1 1 calc R . . . .
C30 C 0.9451(4) 0.2536(3) 0.0559(4) 0.0736(11) Uani 1 1 d . . . . .
H30A H 0.926547 0.266537 -0.023822 0.110 Uiso 1 1 calc GR . . . .
H30B H 0.949969 0.183398 0.069028 0.110 Uiso 1 1 calc GR . . . .
H30C H 1.021981 0.283547 0.106299 0.110 Uiso 1 1 calc GR . . . .
C1 C 0.5007(4) 0.5214(3) -0.0138(3) 0.0658(9) Uani 1 1 d . . . . .
H1A H 0.512131 0.581501 0.029764 0.099 Uiso 1 1 calc GR . . . .
H1B H 0.426686 0.525824 -0.085357 0.099 Uiso 1 1 calc GR . . . .
H1C H 0.568899 0.511600 -0.030772 0.099 Uiso 1 1 calc GR . . . .
C26 C 0.7658(3) 0.7069(3) 0.2076(3) 0.0635(9) Uani 1 1 d . . . . .
H26A H 0.727691 0.742108 0.135017 0.095 Uiso 1 1 calc GR . . . .
H26B H 0.787298 0.752629 0.271015 0.095 Uiso 1 1 calc GR . . . .
H26C H 0.709965 0.658415 0.210749 0.095 Uiso 1 1 calc GR . . . .
C15 C 0.6470(4) 0.7763(3) 0.7196(4) 0.0875(14) Uani 1 1 d . . . . .
H15A H 0.579265 0.821514 0.690467 0.131 Uiso 1 1 calc GR . . . .
H15B H 0.720278 0.810701 0.731103 0.131 Uiso 1 1 calc GR . . . .
H15C H 0.656823 0.749054 0.792383 0.131 Uiso 1 1 calc GR . . . .
C29 C 0.7266(3) 0.2410(3) 0.0144(4) 0.0707(10) Uani 1 1 d . . . . .
H29A H 0.664175 0.269228 0.031249 0.106 Uiso 1 1 calc GR . . . .
H29B H 0.737692 0.172596 0.037009 0.106 Uiso 1 1 calc GR . . . .
H29C H 0.702550 0.246125 -0.067628 0.106 Uiso 1 1 calc GR . . . .
C38 C 0.6417(4) 0.2037(3) 0.2940(3) 0.0748(11) Uani 1 1 d . . . . .
H38A H 0.582298 0.182664 0.319204 0.112 Uiso 1 1 calc GR . . . .
H38B H 0.643936 0.157198 0.238403 0.112 Uiso 1 1 calc GR . . . .
H38C H 0.619529 0.267833 0.258369 0.112 Uiso 1 1 calc GR . . . .
C42B C 0.8817(7) 0.6186(6) 0.5284(11) 0.054(2) Uani 0.55(2) 1 d D U P A 1
H42A H 0.829594 0.596183 0.450722 0.082 Uiso 0.55(2) 1 calc GR . P A 1
H42B H 0.938466 0.666561 0.526054 0.082 Uiso 0.55(2) 1 calc GR . P A 1
H42C H 0.832692 0.648164 0.561272 0.082 Uiso 0.55(2) 1 calc GR . P A 1
C41B C 1.0143(16) 0.5607(12) 0.7275(7) 0.086(4) Uani 0.55(2) 1 d D U P A 1
H41A H 0.954582 0.584034 0.751169 0.129 Uiso 0.55(2) 1 calc GR . P A 1
H41B H 1.071635 0.612683 0.737120 0.129 Uiso 0.55(2) 1 calc GR . P A 1
H41C H 1.056980 0.505035 0.774717 0.129 Uiso 0.55(2) 1 calc GR . P A 1
C41A C 1.0658(12) 0.5206(12) 0.7242(10) 0.068(4) Uani 0.45(2) 1 d D U P A 2
H41D H 1.039374 0.515736 0.784153 0.102 Uiso 0.45(2) 1 calc GR . P A 2
H41E H 1.117165 0.577710 0.738015 0.102 Uiso 0.45(2) 1 calc GR . P A 2
H41F H 1.110975 0.462219 0.724990 0.102 Uiso 0.45(2) 1 calc GR . P A 2
C42A C 0.8979(12) 0.6300(7) 0.596(2) 0.078(5) Uani 0.45(2) 1 d D U P A 2
H42D H 0.839473 0.642712 0.516446 0.117 Uiso 0.45(2) 1 calc GR . P A 2
H42E H 0.961303 0.679076 0.620277 0.117 Uiso 0.45(2) 1 calc GR . P A 2
H42F H 0.857630 0.632551 0.644938 0.117 Uiso 0.45(2) 1 calc GR . P A 2

loop_
_atom_site_aniso_label
_atom_site_aniso_U_11
_atom_site_aniso_U_22
_atom_site_aniso_U_33
_atom_site_aniso_U_23
_atom_site_aniso_U_13
_atom_site_aniso_U_12
Cu1 0.03166(13) 0.03356(14) 0.03099(15) 0.00278(13) 0.01297(11) 0.00505(13)
S1 0.0435(3) 0.0463(4) 0.0314(3) -0.0076(3) 0.0092(3) 0.0091(3)
S2 0.0763(6) 0.0507(4) 0.0387(4) -0.0114(3) 0.0156(4) 0.0162(4)
N3 0.0326(9) 0.0263(10) 0.0229(9) -0.0018(7) 0.0125(7) -0.0003(7)
N2 0.0336(10) 0.0252(9) 0.0240(10) 0.0008(7) 0.0132(8) -0.0005(7)
N1 0.0354(10) 0.0334(11) 0.0306(11) -0.0039(8) 0.0129(9) 0.0046(8)
C20 0.0418(13) 0.0331(12) 0.0293(13) 0.0017(10) 0.0174(11) 0.0006(10)
C31 0.0341(11) 0.0291(11) 0.0219(11) 0.0043(9) 0.0119(9) 0.0033(9)
C19 0.0356(10) 0.0332(13) 0.0249(11) -0.0030(10) 0.0167(9) -0.0038(10)
C36 0.0411(12) 0.0317(13) 0.0238(11) 0.0026(9) 0.0115(10) 0.0037(9)
C32 0.0377(12) 0.0345(13) 0.0344(14) 0.0014(10) 0.0168(11) -0.0012(10)
C35 0.0540(15) 0.0488(15) 0.0275(13) -0.0017(11) 0.0198(12) 0.0063(12)
C16 0.0325(10) 0.0238(10) 0.0221(11) -0.0019(8) 0.0111(9) -0.0010(8)
C2 0.0352(10) 0.0304(11) 0.0346(12) 0.0039(12) 0.0109(9) 0.0025(12)
C8 0.0431(14) 0.0342(13) 0.0339(14) -0.0020(10) 0.0165(11) 0.0060(10)
C3 0.0433(14) 0.0409(16) 0.0431(16) 0.0043(11) 0.0053(12) -0.0023(11)
C9 0.0336(12) 0.0345(13) 0.0432(15) -0.0023(11) 0.0160(11) 0.0042(10)
C18 0.0317(11) 0.0320(12) 0.0337(13) -0.0018(10) 0.0157(10) 0.0010(9)
C17 0.0319(11) 0.0293(11) 0.0307(13) 0.0032(9) 0.0108(10) 0.0030(9)
C7 0.0357(12) 0.0275(11) 0.0370(14) 0.0082(10) 0.0160(11) 0.0039(10)
C33 0.0474(15) 0.0500(16) 0.0440(16) 0.0043(13) 0.0251(13) -0.0091(13)
C25 0.0635(17) 0.0279(12) 0.0339(14) -0.0007(10) 0.0234(13) -0.0018(11)
C24 0.0479(14) 0.0354(13) 0.0305(13) -0.0059(10) 0.0219(11) -0.0024(11)
C34 0.0498(15) 0.0618(18) 0.0367(15) 0.0059(13) 0.0275(13) 0.0027(14)
C10 0.0463(15) 0.0453(16) 0.0515(18) 0.0022(13) 0.0251(14) 0.0014(12)
C37 0.0575(17) 0.0350(14) 0.0555(18) -0.0116(12) 0.0344(15) -0.0137(12)
C21 0.0673(19) 0.0416(15) 0.0367(16) 0.0102(12) 0.0257(14) 0.0039(13)
C40 0.0511(15) 0.0368(13) 0.0331(14) -0.0081(11) 0.0172(12) -0.0062(11)
C14 0.0402(14) 0.0388(14) 0.0495(17) -0.0087(12) 0.0156(13) 0.0022(11)
C23 0.0711(18) 0.0520(19) 0.0278(14) -0.0096(12) 0.0244(13) -0.0026(14)
C28 0.0605(17) 0.0349(14) 0.0380(15) -0.0094(11) 0.0254(13) -0.0056(12)
C22 0.080(2) 0.0606(19) 0.0254(15) 0.0082(13) 0.0269(15) 0.0083(17)
C11 0.0616(19) 0.0481(18) 0.077(2) 0.0165(17) 0.0318(18) -0.0006(15)
C39 0.068(2) 0.0385(16) 0.085(3) -0.0033(16) 0.034(2) -0.0001(15)
C4 0.0326(11) 0.0585(18) 0.0639(19) 0.0136(19) 0.0090(12) -0.0041(15)
C6 0.0423(14) 0.0403(15) 0.0518(17) 0.0066(12) 0.0253(13) 0.0052(12)
C5 0.0384(14) 0.0552(19) 0.076(2) 0.0209(17) 0.0300(15) 0.0107(13)
C13 0.0581(19) 0.0392(16) 0.077(2) -0.0179(17) 0.0157(17) -0.0021(14)
C27 0.065(2) 0.0493(19) 0.068(2) -0.0134(16) 0.0278(18) -0.0121(15)
C12 0.069(2) 0.0338(16) 0.106(3) 0.0024(19) 0.033(2) -0.0082(15)
C30 0.080(3) 0.0482(19) 0.108(3) -0.003(2) 0.056(2) 0.0082(18)
C1 0.072(2) 0.084(3) 0.048(2) 0.0145(18) 0.0327(17) 0.0113(19)
C26 0.076(2) 0.0536(19) 0.076(2) -0.0152(17) 0.048(2) -0.0035(17)
C15 0.108(3) 0.078(3) 0.055(2) -0.034(2) 0.018(2) 0.001(2)
C29 0.066(2) 0.052(2) 0.086(3) -0.0134(19) 0.028(2) -0.0145(17)
C38 0.100(3) 0.059(2) 0.046(2) -0.0158(17) 0.0162(19) -0.011(2)
C42B 0.061(4) 0.031(3) 0.070(6) -0.003(3) 0.028(4) -0.007(3)
C41B 0.107(9) 0.097(9) 0.043(4) -0.030(5) 0.024(5) -0.050(7)
C41A 0.069(6) 0.080(8) 0.039(5) -0.005(4) 0.010(4) -0.026(5)
C42A 0.072(6) 0.038(4) 0.120(15) -0.005(6) 0.040(8) -0.005(4)

loop_
_atom_type_symbol
_atom_type_description
_atom_type_scat_dispersion_real
_atom_type_scat_dispersion_imag
_atom_type_scat_source
C C 0.0033 0.0016 'International Tables Vol C Tables 4.2.6.8 and 6.1.1.4'
H H 0.0000 0.0000 'International Tables Vol C Tables 4.2.6.8 and 6.1.1.4'
Cu Cu 0.3201 1.2651 'International Tables Vol C Tables 4.2.6.8 and 6.1.1.4'
N N 0.0061 0.0033 'International Tables Vol C Tables 4.2.6.8 and 6.1.1.4'
S S 0.1246 0.1234 'International Tables Vol C Tables 4.2.6.8 and 6.1.1.4'

loop_
_geom_angle_atom_site_label_1
_geom_angle_atom_site_label_2
_geom_angle_atom_site_label_3
_geom_angle
N1 Cu1 S1 85.14(8)
C16 Cu1 S1 123.90(7)
C16 Cu1 N1 150.89(9)
C2 S1 Cu1 93.28(9)
C2 S1 C1 100.88(15)
C1 S1 Cu1 98.54(14)
C14 S2 C15 102.6(2)
C16 N3 C19 123.60(18)
C16 N3 C18 112.05(19)
C18 N3 C19 124.27(18)
C16 N2 C31 120.30(19)
C16 N2 C17 112.08(19)
C17 N2 C31 127.60(19)
C8 N1 Cu1 120.65(16)
C7 N1 Cu1 122.07(17)
C7 N1 C8 117.2(2)
C19 C20 C25 122.9(2)
C21 C20 C19 117.4(2)
C21 C20 C25 119.6(2)
C36 C31 N2 117.9(2)
C36 C31 C32 123.6(2)
C32 C31 N2 118.4(2)
C20 C19 N3 119.2(2)
C24 C19 N3 117.2(2)
C24 C19 C20 123.6(2)
C31 C36 C40 122.1(2)
C35 C36 C31 116.3(2)
C35 C36 C40 121.5(2)
C31 C32 C37 123.0(2)
C33 C32 C31 117.2(2)
C33 C32 C37 119.8(2)
C34 C35 C36 121.4(2)
N3 C16 Cu1 133.03(17)
N2 C16 Cu1 124.31(16)
N2 C16 N3 102.64(19)
C3 C2 S1 118.7(2)
C3 C2 C7 122.3(2)
C7 C2 S1 118.97(17)
N1 C8 C9 115.6(2)
C4 C3 C2 121.2(3)
C10 C9 C8 121.5(2)
C10 C9 C14 117.4(3)
C14 C9 C8 121.0(2)
C17 C18 N3 106.4(2)
C18 C17 N2 106.8(2)
N1 C7 C2 120.0(2)
N1 C7 C6 125.5(3)
C2 C7 C6 114.5(2)
C34 C33 C32 120.5(3)
C20 C25 C27 111.8(2)
C20 C25 C26 111.0(2)
C26 C25 C27 110.3(3)
C19 C24 C28 123.3(2)
C23 C24 C19 116.0(2)
C23 C24 C28 120.7(2)
C35 C34 C33 120.8(2)
C9 C10 C11 121.9(3)
C32 C37 C39 111.2(3)
C38 C37 C32 112.9(3)
C38 C37 C39 109.3(3)
C22 C21 C20 120.1(3)
C36 C40 C42B 110.0(4)
C36 C40 C41A 110.3(5)
C41B C40 C36 112.5(4)
C41B C40 C42B 109.6(6)
C42A C40 C36 115.9(5)
C42A C40 C41A 108.6(7)
C9 C14 S2 116.2(2)
C9 C14 C13 120.4(3)
C13 C14 S2 123.4(3)
C22 C23 C24 121.5(3)
C30 C28 C24 110.9(3)
C30 C28 C29 110.4(3)
C29 C28 C24 112.2(3)
C21 C22 C23 121.3(3)
C12 C11 C10 120.3(3)
C5 C4 C3 118.1(3)
C5 C6 C7 121.4(3)
C4 C5 C6 122.3(3)
C12 C13 C14 120.5(3)
C11 C12 C13 119.5(3)

loop_
_geom_bond_atom_site_label_1
_geom_bond_atom_site_label_2
_geom_bond_distance
Cu1 S1 2.4820(14)
Cu1 N1 1.948(2)
Cu1 C16 1.919(3)
S1 C2 1.803(3)
S1 C1 1.832(4)
S2 C14 1.787(3)
S2 C15 1.826(4)
N3 C19 1.456(3)
N3 C16 1.382(3)
N3 C18 1.406(3)
N2 C31 1.465(3)
N2 C16 1.377(3)
N2 C17 1.404(3)
N1 C8 1.467(3)
N1 C7 1.369(3)
C20 C19 1.423(4)
C20 C25 1.543(4)
C20 C21 1.401(4)
C31 C36 1.415(3)
C31 C32 1.415(3)
C19 C24 1.420(3)
C36 C35 1.413(4)
C36 C40 1.546(4)
C32 C33 1.413(4)
C32 C37 1.533(4)
C35 C34 1.397(4)
C2 C3 1.406(4)
C2 C7 1.437(4)
C8 C9 1.554(4)
C3 C4 1.396(5)
C9 C10 1.397(4)
C9 C14 1.421(4)
C18 C17 1.351(3)
C7 C6 1.452(4)
C33 C34 1.397(4)
C25 C27 1.551(4)
C25 C26 1.544(5)
C24 C23 1.403(4)
C24 C28 1.552(4)
C10 C11 1.410(5)
C37 C39 1.548(5)
C37 C38 1.531(5)
C21 C22 1.395(4)
C40 C42B 1.564(8)
C40 C41B 1.512(8)
C40 C41A 1.587(10)
C40 C42A 1.514(10)
C14 C13 1.423(5)
C23 C22 1.396(5)
C28 C30 1.539(4)
C28 C29 1.546(5)
C11 C12 1.387(6)
C4 C5 1.389(5)
C6 C5 1.396(4)
C13 C12 1.394(6)

loop_
_twin_individual_id
_twin_individual_mass_fraction_refined
1 0.537(9)
2 0.463(9)
